data_7208390
loop_
_publ_author_name
'Zhou, Jian'
'An, Litao'
'Hu, Feilong'
'Liu, Xing'
'Zhao, Rongqing'
'Lin, Jianwu'

_publ_section_title
;
 A series of new lanthanoid thioantimonates: a rare example of
 organic-decorated cationic lanthanoid thioantimonate chains based on
 asymmetric dinuclear lanthanide complexes
;
_journal_issue 17
_journal_name_full CrystEngComm
_journal_page_first 5544
_journal_paper_doi 10.1039/c2ce25680k
_journal_volume 14
_journal_year 2012
_chemical_formula_moiety 'C12 H36 Eu N8, S4 Sb '
_chemical_formula_sum 'C12 H36 Eu N8 S4 Sb'
_chemical_formula_weight 694.50
_chemical_name_systematic
;
?
;
_space_group_IT_number 61
_symmetry_cell_setting orthorhombic
_symmetry_space_group_name_Hall '-P 2ac 2ab'
_symmetry_space_group_name_H-M 'P b c a'
_atom_sites_solution_hydrogens geom
_atom_sites_solution_primary direct
_atom_sites_solution_secondary difmap
_audit_creation_method SHELXL-97
_cell_angle_alpha 90.00
_cell_angle_beta 90.00
_cell_angle_gamma 90.00
_cell_formula_units_Z 8
_cell_length_a 26.089(5)
_cell_length_b 13.499(3)
_cell_length_c 13.337(3)
_cell_measurement_temperature 296(2)
_cell_measurement_theta_max 25.10
_cell_measurement_theta_min 2.17
_cell_volume 4697.0(17)
_computing_structure_refinement 'SHELXL-97 (Sheldrick, 1997)'
_computing_structure_solution 'SHELXS-97 (Sheldrick, 1990)'
_diffrn_ambient_temperature 296(2)
_diffrn_detector_area_resol_mean 7.31
_diffrn_measured_fraction_theta_full 0.999
_diffrn_measured_fraction_theta_max 0.999
_diffrn_measurement_device_type 'Rigaku Mercury'
_diffrn_measurement_method \w
_diffrn_radiation_monochromator graphite
_diffrn_radiation_source 'fine-focus sealed tube'
_diffrn_radiation_type MoK\a
_diffrn_radiation_wavelength 0.71073
_diffrn_reflns_av_R_equivalents 0.0508
_diffrn_reflns_av_sigmaI/netI 0.0285
_diffrn_reflns_limit_h_max 31
_diffrn_reflns_limit_h_min -21
_diffrn_reflns_limit_k_max 16
_diffrn_reflns_limit_k_min -16
_diffrn_reflns_limit_l_max 15
_diffrn_reflns_limit_l_min -15
_diffrn_reflns_number 25143
_diffrn_reflns_theta_full 25.10
_diffrn_reflns_theta_max 25.10
_diffrn_reflns_theta_min 2.17
_exptl_absorpt_coefficient_mu 4.167
_exptl_absorpt_correction_T_max 0.6571
_exptl_absorpt_correction_T_min 0.1353
_exptl_absorpt_correction_type multi-scan
_exptl_absorpt_process_details 'Jacobson, R. (1998) Private communication'
_exptl_crystal_colour red
_exptl_crystal_density_diffrn 1.964
_exptl_crystal_density_method 'not measured'
_exptl_crystal_description block
_exptl_crystal_F_000 2736
_exptl_crystal_size_max 0.80
_exptl_crystal_size_mid 0.12
_exptl_crystal_size_min 0.11
_refine_diff_density_max 0.820
_refine_diff_density_min -0.330
_refine_diff_density_rms 0.121
_refine_ls_extinction_coef 0.00090(3)
_refine_ls_extinction_expression Fc^*^=kFc[1+0.001xFc^2^\l^3^/sin(2\q)]^-1/4^
_refine_ls_extinction_method SHELXL
_refine_ls_goodness_of_fit_ref 1.088
_refine_ls_hydrogen_treatment constr
_refine_ls_matrix_type full
_refine_ls_number_parameters 236
_refine_ls_number_reflns 4173
_refine_ls_number_restraints 0
_refine_ls_restrained_S_all 1.088
_refine_ls_R_factor_all 0.0242
_refine_ls_R_factor_gt 0.0202
_refine_ls_shift/su_max 0.002
_refine_ls_shift/su_mean 0.000
_refine_ls_structure_factor_coef Fsqd
_refine_ls_weighting_details 'calc w=1/[\s^2^(Fo^2^)+(0.0041P)^2^+4.5790P] where P=(Fo^2^+2Fc^2^)/3'
_refine_ls_weighting_scheme calc
_refine_ls_wR_factor_gt 0.0416
_refine_ls_wR_factor_ref 0.0435
_reflns_number_gt 3714
_reflns_number_total 4173
_reflns_threshold_expression >2sigma(I)
_cod_data_source_file c2ce25680k.txt
_cod_data_source_block 1
_cod_depositor_comments
;
The following automatic conversions were performed:

'_symmetry_cell_setting' value 'Orthorhombic' changed to
'orthorhombic' according to
/home/saulius/struct/CIF-dictionaries/cif_core.dic dictionary named
'cif_core.dic' version 2.4.1 from 2010-06-29.

Automatic conversion script
Id: cif_fix_values 1891 2012-01-12 08:04:46Z andrius 
;
_cod_original_sg_symbol_Hall '-P 2ac 2ab '
_cod_original_sg_symbol_H-M Pbca
_cod_original_formula_sum 'C12 H36 Eu N8 S4 Sb '
_cod_database_code 7208390

loop_
_symmetry_equiv_pos_as_xyz
'x, y, z'
'-x+1/2, -y, z+1/2'
'x+1/2, -y+1/2, -z'
'-x, y+1/2, -z+1/2'
'-x, -y, -z'
'x-1/2, y, -z-1/2'
'-x-1/2, y-1/2, z'
'x, -y-1/2, z-1/2'

loop_
_atom_site_label
_atom_site_type_symbol
_atom_site_fract_x
_atom_site_fract_y
_atom_site_fract_z
_atom_site_U_iso_or_equiv
_atom_site_adp_type
_atom_site_occupancy
_atom_site_symmetry_multiplicity
_atom_site_calc_flag
_atom_site_refinement_flags
Eu1 Eu 0.624755(5) 0.470769(9) 0.710390(10) 0.01889(6) Uani 1 1 d .
N1 N 0.64341(11) 0.31770(19) 0.8224(2) 0.0430(7) Uani 1 1 d .
H1C H 0.6271 0.3241 0.8816 0.052 Uiso 1 1 calc R
H1D H 0.6319 0.2624 0.7922 0.052 Uiso 1 1 calc R
N2 N 0.71620(9) 0.41310(17) 0.69536(19) 0.0297(6) Uani 1 1 d .
H2C H 0.7340 0.4561 0.7346 0.036 Uiso 1 1 calc R
N3 N 0.66668(10) 0.53323(17) 0.55078(19) 0.0291(6) Uani 1 1 d .
H3C H 0.6575 0.4898 0.5018 0.035 Uiso 1 1 calc R
N4 N 0.57410(9) 0.61548(17) 0.6337(2) 0.0332(6) Uani 1 1 d .
H4C H 0.5403 0.6022 0.6367 0.040 Uiso 1 1 calc R
H4D H 0.5800 0.6710 0.6693 0.040 Uiso 1 1 calc R
N5 N 0.59231(9) 0.34530(17) 0.58140(19) 0.0311(6) Uani 1 1 d .
H5C H 0.5985 0.3690 0.5195 0.037 Uiso 1 1 calc R
H5D H 0.6102 0.2887 0.5883 0.037 Uiso 1 1 calc R
N6 N 0.53330(9) 0.41701(18) 0.74492(18) 0.0280(6) Uani 1 1 d .
H6C H 0.5130 0.4619 0.7129 0.034 Uiso 1 1 calc R
N7 N 0.59429(10) 0.53084(17) 0.87970(18) 0.0301(6) Uani 1 1 d .
H7C H 0.6068 0.4866 0.9250 0.036 Uiso 1 1 calc R
N8 N 0.67682(9) 0.62084(16) 0.77667(18) 0.0266(5) Uani 1 1 d .
H8C H 0.7102 0.6123 0.7622 0.032 Uiso 1 1 calc R
H8D H 0.6661 0.6764 0.7459 0.032 Uiso 1 1 calc R
C1 C 0.69914(13) 0.3100(2) 0.8391(3) 0.0428(9) Uani 1 1 d .
H1A H 0.7070 0.2479 0.8723 0.051 Uiso 1 1 calc R
H1B H 0.7105 0.3637 0.8821 0.051 Uiso 1 1 calc R
C2 C 0.72659(14) 0.3150(2) 0.7408(3) 0.0437(9) Uani 1 1 d .
H2A H 0.7631 0.3065 0.7510 0.052 Uiso 1 1 calc R
H2B H 0.7146 0.2627 0.6968 0.052 Uiso 1 1 calc R
C3 C 0.73842(13) 0.4270(2) 0.5946(2) 0.0413(8) Uani 1 1 d .
H3A H 0.7257 0.3764 0.5494 0.050 Uiso 1 1 calc R
H3B H 0.7755 0.4216 0.5978 0.050 Uiso 1 1 calc R
C4 C 0.72335(12) 0.5281(2) 0.5572(3) 0.0390(8) Uani 1 1 d .
H4A H 0.7360 0.5786 0.6026 0.047 Uiso 1 1 calc R
H4B H 0.7383 0.5397 0.4916 0.047 Uiso 1 1 calc R
C5 C 0.64686(14) 0.6308(2) 0.5187(2) 0.0387(8) Uani 1 1 d .
H5A H 0.6566 0.6434 0.4497 0.046 Uiso 1 1 calc R
H5B H 0.6614 0.6826 0.5603 0.046 Uiso 1 1 calc R
C6 C 0.58939(14) 0.6315(2) 0.5279(2) 0.0420(9) Uani 1 1 d .
H6A H 0.5761 0.6946 0.5047 0.050 Uiso 1 1 calc R
H6B H 0.5749 0.5797 0.4862 0.050 Uiso 1 1 calc R
C7 C 0.53703(12) 0.3228(2) 0.5906(3) 0.0396(8) Uani 1 1 d .
H7A H 0.5299 0.2593 0.5596 0.048 Uiso 1 1 calc R
H7B H 0.5173 0.3730 0.5555 0.048 Uiso 1 1 calc R
C8 C 0.52108(12) 0.3201(2) 0.6992(3) 0.0369(8) Uani 1 1 d .
H8A H 0.4846 0.3071 0.7043 0.044 Uiso 1 1 calc R
H8B H 0.5393 0.2677 0.7340 0.044 Uiso 1 1 calc R
C9 C 0.52001(13) 0.4249(3) 0.8527(2) 0.0449(9) Uani 1 1 d .
H9A H 0.5369 0.3728 0.8904 0.054 Uiso 1 1 calc R
H9B H 0.4833 0.4183 0.8618 0.054 Uiso 1 1 calc R
C10 C 0.53783(13) 0.5253(3) 0.8889(3) 0.0486(10) Uani 1 1 d .
H10A H 0.5221 0.5771 0.8490 0.058 Uiso 1 1 calc R
H10B H 0.5278 0.5348 0.9583 0.058 Uiso 1 1 calc R
C11 C 0.61464(12) 0.6282(2) 0.9107(2) 0.0356(8) Uani 1 1 d .
H11A H 0.6097 0.6374 0.9822 0.043 Uiso 1 1 calc R
H11B H 0.5966 0.6807 0.8757 0.043 Uiso 1 1 calc R
C12 C 0.67050(12) 0.6317(2) 0.8859(2) 0.0348(7) Uani 1 1 d .
H12A H 0.6850 0.6942 0.9077 0.042 Uiso 1 1 calc R
H12B H 0.6884 0.5786 0.9202 0.042 Uiso 1 1 calc R
Sb1 Sb 0.625851(7) 1.016829(13) 0.733725(15) 0.02069(6) Uani 1 1 d .
S1 S 0.56027(3) 1.07735(6) 0.83680(6) 0.03436(18) Uani 1 1 d .
S2 S 0.70056(3) 1.05169(6) 0.82163(6) 0.03370(18) Uani 1 1 d .
S3 S 0.61962(3) 0.84717(5) 0.70643(7) 0.0357(2) Uani 1 1 d .
S4 S 0.62771(4) 1.10378(6) 0.58283(6) 0.0446(2) Uani 1 1 d .

loop_
_atom_site_aniso_label
_atom_site_aniso_U_11
_atom_site_aniso_U_22
_atom_site_aniso_U_33
_atom_site_aniso_U_23
_atom_site_aniso_U_13
_atom_site_aniso_U_12
Eu1 0.01805(9) 0.01995(8) 0.01865(9) 0.00075(5) 0.00037(6) -0.00027(5)
N1 0.0455(18) 0.0331(14) 0.0505(19) 0.0123(13) 0.0025(15) 0.0016(12)
N2 0.0259(14) 0.0293(12) 0.0341(14) -0.0053(11) 0.0022(11) 0.0012(10)
N3 0.0349(15) 0.0308(13) 0.0216(13) -0.0010(10) 0.0045(11) -0.0089(11)
N4 0.0262(14) 0.0278(13) 0.0456(17) 0.0058(11) -0.0035(12) -0.0026(11)
N5 0.0321(15) 0.0296(13) 0.0317(15) -0.0054(11) -0.0004(12) -0.0030(11)
N6 0.0258(14) 0.0319(13) 0.0264(14) 0.0053(10) 0.0019(11) -0.0014(11)
N7 0.0331(15) 0.0378(14) 0.0195(13) -0.0006(10) 0.0024(11) -0.0008(11)
N8 0.0235(13) 0.0248(12) 0.0315(14) -0.0018(10) 0.0008(11) 0.0018(10)
C1 0.047(2) 0.0320(16) 0.049(2) 0.0053(15) -0.0182(18) 0.0046(15)
C2 0.034(2) 0.0312(17) 0.066(3) -0.0036(16) -0.0042(18) 0.0125(15)
C3 0.0285(18) 0.058(2) 0.037(2) -0.0149(16) 0.0078(15) 0.0038(15)
C4 0.0329(19) 0.055(2) 0.0290(18) -0.0024(15) 0.0111(15) -0.0135(16)
C5 0.058(2) 0.0324(17) 0.0261(17) 0.0073(13) 0.0023(16) -0.0079(16)
C6 0.060(2) 0.0295(16) 0.037(2) 0.0081(14) -0.0167(17) -0.0005(16)
C7 0.0312(19) 0.0401(17) 0.048(2) -0.0097(15) -0.0097(16) -0.0066(14)
C8 0.0270(17) 0.0315(16) 0.052(2) 0.0028(15) -0.0002(15) -0.0086(13)
C9 0.0329(19) 0.071(2) 0.0304(18) 0.0066(17) 0.0102(15) -0.0149(17)
C10 0.037(2) 0.076(3) 0.033(2) -0.0140(17) 0.0172(17) -0.0050(18)
C11 0.049(2) 0.0351(16) 0.0225(17) -0.0092(13) 0.0042(15) 0.0062(15)
C12 0.043(2) 0.0311(16) 0.0307(17) -0.0079(13) -0.0085(15) -0.0017(14)
Sb1 0.02196(12) 0.01933(10) 0.02078(11) -0.00029(7) -0.00126(8) 0.00006(7)
S1 0.0268(4) 0.0387(4) 0.0376(5) -0.0082(4) 0.0046(3) 0.0037(3)
S2 0.0240(4) 0.0453(4) 0.0319(4) -0.0041(4) -0.0038(3) -0.0061(3)
S3 0.0358(5) 0.0194(4) 0.0519(5) -0.0034(3) -0.0026(4) -0.0005(3)
S4 0.0787(7) 0.0322(4) 0.0230(4) 0.0052(3) -0.0028(4) 0.0063(4)

loop_
_atom_type_symbol
_atom_type_description
_atom_type_scat_dispersion_real
_atom_type_scat_dispersion_imag
_atom_type_scat_source
C C 0.0033 0.0016 'International Tables Vol C Tables 4.2.6.8 and 6.1.1.4'
H H 0.0000 0.0000 'International Tables Vol C Tables 4.2.6.8 and 6.1.1.4'
Eu Eu -0.1578 3.6682 'International Tables Vol C Tables 4.2.6.8 and 6.1.1.4'
N N 0.0061 0.0033 'International Tables Vol C Tables 4.2.6.8 and 6.1.1.4'
S S 0.1246 0.1234 'International Tables Vol C Tables 4.2.6.8 and 6.1.1.4'
Sb Sb -0.5866 1.5461 'International Tables Vol C Tables 4.2.6.8 and 6.1.1.4'

loop_
_geom_angle_atom_site_label_1
_geom_angle_atom_site_label_2
_geom_angle_atom_site_label_3
_geom_angle
N2 Eu1 N7 117.93(8)
N2 Eu1 N6 144.84(8)
N7 Eu1 N6 68.52(8)
N2 Eu1 N3 68.13(8)
N7 Eu1 N3 141.12(8)
N6 Eu1 N3 130.76(8)
N2 Eu1 N5 93.17(8)
N7 Eu1 N5 135.17(8)
N6 Eu1 N5 67.75(8)
N3 Eu1 N5 78.37(8)
N2 Eu1 N4 133.67(8)
N7 Eu1 N4 87.13(8)
N6 Eu1 N4 78.81(8)
N3 Eu1 N4 68.62(8)
N5 Eu1 N4 93.76(8)
N2 Eu1 N8 76.84(7)
N7 Eu1 N8 67.03(8)
N6 Eu1 N8 130.86(8)
N3 Eu1 N8 78.50(8)
N5 Eu1 N8 156.83(8)
N4 Eu1 N8 79.13(8)
N2 Eu1 N1 67.79(8)
N7 Eu1 N1 78.47(9)
N6 Eu1 N1 81.03(8)
N3 Eu1 N1 131.80(9)
N5 Eu1 N1 85.53(9)
N4 Eu1 N1 158.47(9)
N8 Eu1 N1 109.10(9)
C1 N1 Eu1 109.14(18)
C1 N1 H1C 109.9
Eu1 N1 H1C 109.9
C1 N1 H1D 109.9
Eu1 N1 H1D 109.9
H1C N1 H1D 108.3
C3 N2 C2 114.5(2)
C3 N2 Eu1 113.93(19)
C2 N2 Eu1 114.65(19)
C3 N2 H2C 104.0
C2 N2 H2C 104.0
Eu1 N2 H2C 104.0
C5 N3 C4 114.0(2)
C5 N3 Eu1 112.86(18)
C4 N3 Eu1 111.47(18)
C5 N3 H3C 105.9
C4 N3 H3C 105.9
Eu1 N3 H3C 105.9
C6 N4 Eu1 110.56(18)
C6 N4 H4C 109.5
Eu1 N4 H4C 109.5
C6 N4 H4D 109.5
Eu1 N4 H4D 109.5
H4C N4 H4D 108.1
C7 N5 Eu1 113.76(18)
C7 N5 H5C 108.8
Eu1 N5 H5C 108.8
C7 N5 H5D 108.8
Eu1 N5 H5D 108.8
H5C N5 H5D 107.7
C8 N6 C9 114.4(2)
C8 N6 Eu1 112.41(18)
C9 N6 Eu1 112.06(18)
C8 N6 H6C 105.7
C9 N6 H6C 105.7
Eu1 N6 H6C 105.7
C11 N7 C10 112.3(2)
C11 N7 Eu1 115.01(18)
C10 N7 Eu1 111.78(19)
C11 N7 H7C 105.6
C10 N7 H7C 105.6
Eu1 N7 H7C 105.6
C12 N8 Eu1 110.84(17)
C12 N8 H8C 109.5
Eu1 N8 H8C 109.5
C12 N8 H8D 109.5
Eu1 N8 H8D 109.5
H8C N8 H8D 108.1
N1 C1 C2 109.7(3)
N1 C1 H1A 109.7
C2 C1 H1A 109.7
N1 C1 H1B 109.7
C2 C1 H1B 109.7
H1A C1 H1B 108.2
N2 C2 C1 108.2(3)
N2 C2 H2A 110.1
C1 C2 H2A 110.1
N2 C2 H2B 110.1
C1 C2 H2B 110.1
H2A C2 H2B 108.4
N2 C3 C4 108.4(2)
N2 C3 H3A 110.0
C4 C3 H3A 110.0
N2 C3 H3B 110.0
C4 C3 H3B 110.0
H3A C3 H3B 108.4
N3 C4 C3 108.8(2)
N3 C4 H4A 109.9
C3 C4 H4A 109.9
N3 C4 H4B 109.9
C3 C4 H4B 109.9
H4A C4 H4B 108.3
N3 C5 C6 109.3(2)
N3 C5 H5A 109.8
C6 C5 H5A 109.8
N3 C5 H5B 109.8
C6 C5 H5B 109.8
H5A C5 H5B 108.3
N4 C6 C5 110.2(3)
N4 C6 H6A 109.6
C5 C6 H6A 109.6
N4 C6 H6B 109.6
C5 C6 H6B 109.6
H6A C6 H6B 108.1
N5 C7 C8 110.7(3)
N5 C7 H7A 109.5
C8 C7 H7A 109.5
N5 C7 H7B 109.5
C8 C7 H7B 109.5
H7A C7 H7B 108.1
N6 C8 C7 108.3(2)
N6 C8 H8A 110.0
C7 C8 H8A 110.0
N6 C8 H8B 110.0
C7 C8 H8B 110.0
H8A C8 H8B 108.4
N6 C9 C10 107.6(3)
N6 C9 H9A 110.2
C10 C9 H9A 110.2
N6 C9 H9B 110.2
C10 C9 H9B 110.2
H9A C9 H9B 108.5
N7 C10 C9 108.9(3)
N7 C10 H10A 109.9
C9 C10 H10A 109.9
N7 C10 H10B 109.9
C9 C10 H10B 109.9
H10A C10 H10B 108.3
N7 C11 C12 108.4(2)
N7 C11 H11A 110.0
C12 C11 H11A 110.0
N7 C11 H11B 110.0
C12 C11 H11B 110.0
H11A C11 H11B 108.4
N8 C12 C11 109.0(2)
N8 C12 H12A 109.9
C11 C12 H12A 109.9
N8 C12 H12B 109.9
C11 C12 H12B 109.9
H12A C12 H12B 108.3
S2 Sb1 S3 109.72(3)
S2 Sb1 S4 108.44(3)
S3 Sb1 S4 111.25(3)
S2 Sb1 S1 104.25(3)
S3 Sb1 S1 112.61(3)
S4 Sb1 S1 110.27(3)

loop_
_geom_bond_atom_site_label_1
_geom_bond_atom_site_label_2
_geom_bond_distance
Eu1 N2 2.518(2)
Eu1 N7 2.527(2)
Eu1 N6 2.536(2)
Eu1 N3 2.537(2)
Eu1 N5 2.558(2)
Eu1 N4 2.571(2)
Eu1 N8 2.594(2)
Eu1 N1 2.596(3)
N1 C1 1.474(4)
N1 H1C 0.9000
N1 H1D 0.9000
N2 C3 1.475(4)
N2 C2 1.481(4)
N2 H2C 0.9100
N3 C5 1.478(4)
N3 C4 1.483(4)
N3 H3C 0.9100
N4 C6 1.482(4)
N4 H4C 0.9000
N4 H4D 0.9000
N5 C7 1.479(4)
N5 H5C 0.9000
N5 H5D 0.9000
N6 C8 1.478(4)
N6 C9 1.483(4)
N6 H6C 0.9100
N7 C11 1.477(4)
N7 C10 1.480(4)
N7 H7C 0.9100
N8 C12 1.473(4)
N8 H8C 0.9000
N8 H8D 0.9000
C1 C2 1.495(5)
C1 H1A 0.9700
C1 H1B 0.9700
C2 H2A 0.9700
C2 H2B 0.9700
C3 C4 1.505(5)
C3 H3A 0.9700
C3 H3B 0.9700
C4 H4A 0.9700
C4 H4B 0.9700
C5 C6 1.504(5)
C5 H5A 0.9700
C5 H5B 0.9700
C6 H6A 0.9700
C6 H6B 0.9700
C7 C8 1.508(5)
C7 H7A 0.9700
C7 H7B 0.9700
C8 H8A 0.9700
C8 H8B 0.9700
C9 C10 1.513(5)
C9 H9A 0.9700
C9 H9B 0.9700
C10 H10A 0.9700
C10 H10B 0.9700
C11 C12 1.495(4)
C11 H11A 0.9700
C11 H11B 0.9700
C12 H12A 0.9700
C12 H12B 0.9700
Sb1 S2 2.3226(9)
Sb1 S3 2.3246(9)
Sb1 S4 2.3302(9)
Sb1 S1 2.3420(8)

loop_
_geom_hbond_atom_site_label_D
_geom_hbond_atom_site_label_H
_geom_hbond_atom_site_label_A
_geom_hbond_distance_DH
_geom_hbond_distance_HA
_geom_hbond_distance_DA
_geom_hbond_angle_DHA
_geom_hbond_site_symmetry_A
N1 H1C S4 0.90 2.86 3.654(3) 148.7 8_576
N2 H2C S2 0.91 2.43 3.324(3) 166.3 7_755
N3 H3C S2 0.91 2.71 3.382(3) 131.3 8_575
N4 H4C S1 0.90 2.67 3.565(3) 173.4 4_646
N4 H4D S3 0.90 2.64 3.483(3) 156.3 .
N5 H5C S1 0.90 2.73 3.526(3) 148.0 8_575
N5 H5D S4 0.90 2.54 3.389(3) 157.7 1_545
N6 H6C S1 0.91 2.55 3.440(3) 164.3 4_646
N7 H7C S4 0.91 2.49 3.377(3) 163.7 8_576
N8 H8C S2 0.90 2.59 3.386(3) 147.6 7_755
N8 H8D S3 0.90 2.66 3.527(2) 162.8 .

loop_
_geom_torsion_atom_site_label_1
_geom_torsion_atom_site_label_2
_geom_torsion_atom_site_label_3
_geom_torsion_atom_site_label_4
_geom_torsion
N2 Eu1 N1 C1 20.3(2)
N7 Eu1 N1 C1 -106.5(2)
N6 Eu1 N1 C1 -176.3(2)
N3 Eu1 N1 C1 45.5(3)
N5 Eu1 N1 C1 115.6(2)
N4 Eu1 N1 C1 -155.5(2)
N8 Eu1 N1 C1 -46.0(2)
N7 Eu1 N2 C3 -151.01(19)
N6 Eu1 N2 C3 117.1(2)
N3 Eu1 N2 C3 -13.58(19)
N5 Eu1 N2 C3 62.6(2)
N4 Eu1 N2 C3 -35.7(2)
N8 Eu1 N2 C3 -96.3(2)
N1 Eu1 N2 C3 146.4(2)
N7 Eu1 N2 C2 74.3(2)
N6 Eu1 N2 C2 -17.5(3)
N3 Eu1 N2 C2 -148.2(2)
N5 Eu1 N2 C2 -72.1(2)
N4 Eu1 N2 C2 -170.4(2)
N8 Eu1 N2 C2 129.1(2)
N1 Eu1 N2 C2 11.8(2)
N2 Eu1 N3 C5 -148.4(2)
N7 Eu1 N3 C5 -40.6(3)
N6 Eu1 N3 C5 66.8(2)
N5 Eu1 N3 C5 113.3(2)
N4 Eu1 N3 C5 14.58(19)
N8 Eu1 N3 C5 -68.1(2)
N1 Eu1 N3 C5 -173.55(19)
N2 Eu1 N3 C4 -18.57(18)
N7 Eu1 N3 C4 89.3(2)
N6 Eu1 N3 C4 -163.36(17)
N5 Eu1 N3 C4 -116.81(19)
N4 Eu1 N3 C4 144.4(2)
N8 Eu1 N3 C4 61.73(19)
N1 Eu1 N3 C4 -43.7(2)
N2 Eu1 N4 C6 38.7(2)
N7 Eu1 N4 C6 165.6(2)
N6 Eu1 N4 C6 -125.7(2)
N3 Eu1 N4 C6 16.69(19)
N5 Eu1 N4 C6 -59.3(2)
N8 Eu1 N4 C6 98.5(2)
N1 Eu1 N4 C6 -146.6(2)
N2 Eu1 N5 C7 157.6(2)
N7 Eu1 N5 C7 21.5(3)
N6 Eu1 N5 C7 8.09(19)
N3 Eu1 N5 C7 -135.5(2)
N4 Eu1 N5 C7 -68.2(2)
N8 Eu1 N5 C7 -139.1(2)
N1 Eu1 N5 C7 90.2(2)
N2 Eu1 N6 C8 -39.0(3)
N7 Eu1 N6 C8 -147.3(2)
N3 Eu1 N6 C8 72.7(2)
N5 Eu1 N6 C8 22.54(18)
N4 Eu1 N6 C8 121.3(2)
N8 Eu1 N6 C8 -173.82(17)
N1 Eu1 N6 C8 -66.3(2)
N2 Eu1 N6 C9 91.5(2)
N7 Eu1 N6 C9 -16.9(2)
N3 Eu1 N6 C9 -156.81(19)
N5 Eu1 N6 C9 153.0(2)
N4 Eu1 N6 C9 -108.2(2)
N8 Eu1 N6 C9 -43.4(2)
N1 Eu1 N6 C9 64.2(2)
N2 Eu1 N7 C11 72.5(2)
N6 Eu1 N7 C11 -145.7(2)
N3 Eu1 N7 C11 -16.7(3)
N5 Eu1 N7 C11 -159.07(18)
N4 Eu1 N7 C11 -66.6(2)
N8 Eu1 N7 C11 12.78(19)
N1 Eu1 N7 C11 129.5(2)
N2 Eu1 N7 C10 -157.9(2)
N6 Eu1 N7 C10 -16.2(2)
N3 Eu1 N7 C10 112.9(2)
N5 Eu1 N7 C10 -29.5(3)
N4 Eu1 N7 C10 62.9(2)
N8 Eu1 N7 C10 142.4(2)
N1 Eu1 N7 C10 -101.0(2)
N2 Eu1 N8 C12 -109.02(19)
N7 Eu1 N8 C12 19.40(18)
N6 Eu1 N8 C12 46.2(2)
N3 Eu1 N8 C12 -179.0(2)
N5 Eu1 N8 C12 -175.3(2)
N4 Eu1 N8 C12 110.89(19)
N1 Eu1 N8 C12 -48.5(2)
Eu1 N1 C1 C2 -50.9(3)
C3 N2 C2 C1 -176.6(3)
Eu1 N2 C2 C1 -42.2(3)
N1 C1 C2 N2 62.7(3)
C2 N2 C3 C4 178.2(3)
Eu1 N2 C3 C4 43.5(3)
C5 N3 C4 C3 177.6(3)
Eu1 N3 C4 C3 48.4(3)
N2 C3 C4 N3 -61.0(3)
C4 N3 C5 C6 -172.6(3)
Eu1 N3 C5 C6 -44.1(3)
Eu1 N4 C6 C5 -46.4(3)
N3 C5 C6 N4 61.3(3)
Eu1 N5 C7 C8 -37.3(3)
C9 N6 C8 C7 -179.5(3)
Eu1 N6 C8 C7 -50.2(3)
N5 C7 C8 N6 58.1(3)
C8 N6 C9 C10 176.6(3)
Eu1 N6 C9 C10 47.1(3)
C11 N7 C10 C9 178.2(3)
Eu1 N7 C10 C9 47.2(3)
N6 C9 C10 N7 -63.1(4)
C10 N7 C11 C12 -172.4(3)
Eu1 N7 C11 C12 -43.1(3)
Eu1 N8 C12 C11 -49.4(3)
N7 C11 C12 N8 61.5(3)
